data_7019325
loop_
_publ_author_name
'Smythe, Nathan C.'
'Butler, Derek P.'
'Moore, Curtis E.'
'McGowan, William R.'
'Rheingold, Arnold L.'
'Beauvais, Laurance G.'

_publ_section_title
;
 A heterobimetallic metal-organic framework with tunable reactive metal
 sites: synthesis, characterization, and reactivity.
;
_journal_issue 26
_journal_name_full 'Dalton transactions (Cambridge, England : 2003)'
_journal_page_first 7855
_journal_page_last 7858
_journal_paper_doi 10.1039/c2dt30184a
_journal_volume 41
_journal_year 2012
_chemical_formula_moiety 'C48 H26 Cd Co N4 O9, 3(C5 H11 N1 O1), 1(H2 O1), 1(C5, H11, N1)'
_chemical_formula_sum 'C57 H52 Cd Co N6 O12'
_chemical_formula_weight 1184.38
_chemical_name_systematic
;
?
;
_space_group_crystal_system orthorhombic
_space_group_IT_number 61
_space_group_name_Hall '-P 2ac 2ab'
_space_group_name_H-M_alt 'P b c a'
_symmetry_space_group_name_Hall '-P 2ac 2ab'
_symmetry_space_group_name_H-M 'P b c a'
_atom_sites_solution_hydrogens geom
_atom_sites_solution_primary direct
_atom_sites_solution_secondary difmap
_audit_creation_date 2012-02-21
_audit_creation_method
;
Olex2 1.1
(compiled Nov 1 2011 20:42:30, GUI svn.r3906)
;
_cell_angle_alpha 90.00
_cell_angle_beta 90.00
_cell_angle_gamma 90.00
_cell_formula_units_Z 8
_cell_length_a 30.1991(9)
_cell_length_b 9.2075(3)
_cell_length_c 41.8863(13)
_cell_measurement_reflns_used 28016
_cell_measurement_temperature 100(2)
_cell_measurement_theta_max 118.06
_cell_measurement_theta_min 4.22
_cell_volume 11646.8(6)
_computing_cell_refinement 'Bruker APEX2'
_computing_data_collection 'Bruker SAINT'
_computing_data_reduction 'Bruker SAINT'
_computing_molecular_graphics
;
O. V. Dolomanov, L. J. Bourhis, R. J. Gildea, J. A. K. Howard and H. Puschmann,
OLEX2: a complete structure solution, refinement and analysis program.
J. Appl. Cryst. (2009). 42, 339-341.
;
_computing_publication_material
;
O. V. Dolomanov, L. J. Bourhis, R. J. Gildea, J. A. K. Howard and H. Puschmann,
OLEX2: a complete structure solution, refinement and analysis program.
J. Appl. Cryst. (2009). 42, 339-341.
;
_computing_structure_refinement
;
XL, G.M. Sheldrick, Acta Cryst.
(2008). A64, 112-122
;
_computing_structure_solution 'SHELXS-97 (Sheldrick, 2008)'
_diffrn_ambient_temperature 100(2)
_diffrn_measured_fraction_theta_full 0.959
_diffrn_measured_fraction_theta_max 0.959
_diffrn_measurement_device_type 'Bruker Smart 6K CCD'
_diffrn_measurement_method '\f and \w scans'
_diffrn_radiation_monochromator graphite
_diffrn_radiation_type 'CU K\a'
_diffrn_radiation_wavelength 1.54184
_diffrn_reflns_av_R_equivalents 0.0465
_diffrn_reflns_av_unetI/netI 0.0380
_diffrn_reflns_limit_h_max 33
_diffrn_reflns_limit_h_min -33
_diffrn_reflns_limit_k_max 10
_diffrn_reflns_limit_k_min -10
_diffrn_reflns_limit_l_max 45
_diffrn_reflns_limit_l_min -42
_diffrn_reflns_number 28096
_diffrn_reflns_theta_full 59.03
_diffrn_reflns_theta_max 59.03
_diffrn_reflns_theta_min 2.11
_diffrn_source 'fine-focus sealed tube'
_diffrn_source_current 20.0
_diffrn_source_power 0.9
_diffrn_source_voltage 45.0
_exptl_absorpt_coefficient_mu 5.684
_exptl_absorpt_correction_T_max 0.3548
_exptl_absorpt_correction_T_min 0.1430
_exptl_absorpt_correction_type multi-scan
_exptl_absorpt_process_details SADABS
_exptl_crystal_colour purple0orange
_exptl_crystal_density_diffrn 1.351
_exptl_crystal_density_meas ?
_exptl_crystal_density_method 'not measured'
_exptl_crystal_description 'irregular blocks'
_exptl_crystal_F_000 4856
_exptl_crystal_size_max 0.56
_exptl_crystal_size_mid 0.34
_exptl_crystal_size_min 0.23
_refine_diff_density_max 3.403
_refine_diff_density_min -1.015
_refine_diff_density_rms 0.181
_refine_ls_extinction_method none
_refine_ls_goodness_of_fit_ref 1.077
_refine_ls_hydrogen_treatment constr
_refine_ls_matrix_type full
_refine_ls_number_parameters 557
_refine_ls_number_reflns 8051
_refine_ls_number_restraints 15
_refine_ls_restrained_S_all 4.604
_refine_ls_R_factor_all 0.0939
_refine_ls_R_factor_gt 0.0830
_refine_ls_shift/su_max 0.003
_refine_ls_shift/su_mean 0.000
_refine_ls_structure_factor_coef Fsqd
_refine_ls_weighting_details 'calc w=1/[\s^2^(Fo^2^)+(0.1374P)^2^+44.2145P] where P=(Fo^2^+2Fc^2^)/3'
_refine_ls_weighting_scheme calc
_refine_ls_wR_factor_gt 0.2265
_refine_ls_wR_factor_ref 0.2380
_reflns_number_gt 6384
_reflns_number_total 8051
_reflns_threshold_expression >2sigma(I)
_cod_data_source_file c2dt30184a.txt
_cod_data_source_block structure1_conew
_cod_depositor_comments
;
The following automatic conversions were performed:

'_exptl_crystal_density_meas' value 'not measured' was changed to '?'
- the value is perceived as not measured.

Automatic conversion script
Id: cif_fix_values 3008 2015-01-20 13:52:24Z robertas 
;
_cod_database_code 7019325

loop_
_space_group_symop_id
_space_group_symop_operation_xyz
1 'x, y, z'
2 '-x+1/2, -y, z+1/2'
3 'x+1/2, -y+1/2, -z'
4 '-x, y+1/2, -z+1/2'
5 '-x, -y, -z'
6 'x-1/2, y, -z-1/2'
7 '-x-1/2, y-1/2, z'
8 'x, -y-1/2, z-1/2'

loop_
_atom_site_label
_atom_site_type_symbol
_atom_site_fract_x
_atom_site_fract_y
_atom_site_fract_z
_atom_site_U_iso_or_equiv
_atom_site_adp_type
_atom_site_occupancy
_atom_site_symmetry_multiplicity
_atom_site_calc_flag
_atom_site_refinement_flags
C1 C 0.2534(11) 0.576(3) 0.4229(6) 0.039(7) Uani 1 1 d .
C2 C 0.2122(10) 0.505(3) 0.4296(7) 0.039(7) Uani 1 1 d .
H2 H 0.2082 0.4305 0.4443 0.046 Uiso 1 1 calc R
C3 C 0.1806(9) 0.563(3) 0.4113(7) 0.038(7) Uani 1 1 d .
H3 H 0.1509 0.5364 0.4106 0.045 Uiso 1 1 calc R
C4 C 0.2017(10) 0.675(3) 0.3928(6) 0.036(7) Uani 1 1 d .
C5 C 0.1795(11) 0.777(4) 0.3737(7) 0.040(8) Uani 1 1 d .
C6 C 0.2022(9) 0.878(3) 0.3548(6) 0.032(6) Uani 1 1 d .
C7 C 0.1812(10) 0.989(3) 0.3358(7) 0.039(7) Uani 1 1 d .
H7 H 0.1516 1.0170 0.3365 0.047 Uiso 1 1 calc R
C8 C 0.2129(9) 1.045(3) 0.3169(7) 0.036(6) Uani 1 1 d .
H8 H 0.2093 1.1183 0.3018 0.043 Uiso 1 1 calc R
C9 C 0.2540(10) 0.970(3) 0.3244(6) 0.033(6) Uani 1 1 d .
C10 C 0.2929(10) 0.987(3) 0.3070(6) 0.036(7) Uani 1 1 d .
C11 C 0.3325(10) 0.927(3) 0.3175(6) 0.037(7) Uani 1 1 d .
C12 C 0.3746(10) 0.941(4) 0.3009(7) 0.044(7) Uani 1 1 d .
H12 H 0.3787 0.9780 0.2804 0.053 Uiso 1 1 calc R
C13 C 0.4062(11) 0.892(4) 0.3203(7) 0.048(8) Uani 1 1 d .
H13 H 0.4364 0.8900 0.3163 0.057 Uiso 1 1 calc R
C14 C 0.3840(10) 0.842(3) 0.3490(7) 0.040(7) Uani 1 1 d .
C15 C 0.4058(11) 0.788(3) 0.3759(6) 0.039(7) Uani 1 1 d .
C16 C 0.3834(10) 0.728(3) 0.4016(7) 0.040(7) Uani 1 1 d .
C17 C 0.4045(11) 0.678(4) 0.4308(8) 0.048(8) Uani 1 1 d .
H17 H 0.4343 0.6867 0.4361 0.057 Uiso 1 1 calc R
C18 C 0.3729(10) 0.617(4) 0.4487(7) 0.045(8) Uani 1 1 d .
H18 H 0.3765 0.5770 0.4689 0.054 Uiso 1 1 calc R
C19 C 0.3320(10) 0.626(3) 0.4306(7) 0.041(7) Uani 1 1 d .
C20 C 0.2924(9) 0.560(3) 0.4399(6) 0.035(7) Uani 1 1 d .
C21 C 0.2940(11) 0.479(4) 0.4698(7) 0.045(8) Uani 1 1 d D
C22 C 0.2769(17) 0.539(5) 0.4981(8) 0.093(18) Uani 1 1 d .
H22 H 0.2653 0.6325 0.4977 0.111 Uiso 1 1 calc R
C23 C 0.2768(16) 0.463(5) 0.5261(8) 0.083(14) Uani 1 1 d U
H23 H 0.2635 0.5049 0.5439 0.099 Uiso 1 1 calc R
C24 C 0.2952(10) 0.329(3) 0.5290(7) 0.041(7) Uani 1 1 d .
C25 C 0.3115(12) 0.266(4) 0.5015(7) 0.051(9) Uani 1 1 d .
H25 H 0.3243 0.1745 0.5025 0.061 Uiso 1 1 calc R
C26 C 0.3093(14) 0.337(3) 0.4727(8) 0.060(11) Uani 1 1 d .
H26 H 0.3184 0.2876 0.4545 0.072 Uiso 1 1 calc R
C27 C 0.1297(11) 0.779(4) 0.3736(7) 0.041(7) Uani 1 1 d .
C28 C 0.1055(12) 0.813(4) 0.4006(10) 0.063(10) Uani 1 1 d .
H28 H 0.1201 0.8303 0.4197 0.076 Uiso 1 1 calc R
C29 C 0.0597(14) 0.820(4) 0.3994(13) 0.077(13) Uani 1 1 d .
H29 H 0.0441 0.8400 0.4180 0.093 Uiso 1 1 calc R
C30 C 0.0364(14) 0.798(5) 0.3711(13) 0.082(15) Uani 1 1 d D
C31 C 0.0603(12) 0.766(5) 0.3449(11) 0.067(10) Uani 1 1 d .
H31 H 0.0459 0.7494 0.3256 0.080 Uiso 1 1 calc R
C32 C 0.1065(11) 0.756(4) 0.3462(9) 0.057(9) Uani 1 1 d .
H32 H 0.1219 0.7327 0.3277 0.069 Uiso 1 1 calc R
C33 C -0.0123(17) 0.811(5) 0.370(2) 0.11(2) Uani 1 1 d D
C34 C 0.4554(5) 0.797(2) 0.3768(5) 0.045(8) Uani 1 1 d GD
C35 C 0.4755(7) 0.9309(19) 0.3821(7) 0.078(14) Uani 1 1 d G
H35 H 0.4582 1.0134 0.3851 0.094 Uiso 1 1 calc R
C36 C 0.5214(7) 0.9413(18) 0.3830(7) 0.072(12) Uani 1 1 d GD
H36 H 0.5348 1.0308 0.3865 0.087 Uiso 1 1 calc R
C37 C 0.5472(5) 0.818(2) 0.3785(5) 0.045(8) Uani 1 1 d G
C38 C 0.5271(7) 0.6844(19) 0.3732(6) 0.069(12) Uani 1 1 d G
H38 H 0.5444 0.6019 0.3702 0.082 Uiso 1 1 calc R
C39 C 0.4812(7) 0.6739(18) 0.3724(6) 0.074(13) Uani 1 1 d GD
H39 H 0.4678 0.5845 0.3688 0.089 Uiso 1 1 calc R
C40 C 0.2922(10) 1.066(3) 0.2760(7) 0.040(7) Uani 1 1 d .
C41 C 0.2725(15) 0.999(4) 0.2498(8) 0.073(13) Uani 1 1 d .
H41 H 0.2589 0.9094 0.2523 0.087 Uiso 1 1 calc R
C42 C 0.2727(15) 1.064(5) 0.2203(7) 0.072(13) Uani 1 1 d .
H42 H 0.2583 1.0188 0.2033 0.086 Uiso 1 1 calc R
C43 C 0.2940(9) 1.195(3) 0.2152(7) 0.036(7) Uani 1 1 d .
C44 C 0.3126(11) 1.261(4) 0.2414(7) 0.044(8) Uani 1 1 d .
H44 H 0.3265 1.3505 0.2389 0.053 Uiso 1 1 calc R
C45 C 0.3112(11) 1.199(4) 0.2713(8) 0.049(9) Uani 1 1 d .
H45 H 0.3233 1.2480 0.2886 0.059 Uiso 1 1 calc R
C46 C 0.2971(10) 1.261(4) 0.1830(7) 0.038(7) Uani 1 1 d .
C47 C 0.2990(10) 1.248(4) 0.0602(7) 0.038(7) Uani 1 1 d .
C48 C 0.4027(12) 1.327(3) 0.1215(7) 0.041(8) Uani 1 1 d .
Cd1 Cd 0.31379(7) 1.3436(2) 0.12134(4) 0.0343(10) Uani 1 1 d .
Co2 Co 0.29330(19) 0.7764(6) 0.37429(11) 0.0454(16) Uani 1 1 d .
N1 N 0.2468(8) 0.874(2) 0.3487(5) 0.034(5) Uani 1 1 d .
N2 N 0.3395(8) 0.859(3) 0.3463(5) 0.037(6) Uani 1 1 d .
N3 N 0.3389(8) 0.699(3) 0.4026(5) 0.038(6) Uani 1 1 d .
N4 N 0.2468(8) 0.678(2) 0.3987(5) 0.036(6) Uani 1 1 d .
O1 O -0.0335(12) 0.820(3) 0.3957(14) 0.14(2) Uani 1 1 d .
O2 O -0.0306(13) 0.811(5) 0.3432(16) 0.16(2) Uani 1 1 d .
O3 O 0.2799(8) 1.196(3) 0.1599(5) 0.059(6) Uani 1 1 d .
O4 O 0.3180(8) 1.377(3) 0.1791(5) 0.053(6) Uani 1 1 d .
O5 O 0.2814(8) 1.193(3) 0.0842(5) 0.065(7) Uani 1 1 d .
O6 O 0.3188(8) 1.366(2) 0.0619(5) 0.050(6) Uani 1 1 d .
O7 O 0.3846(7) 1.450(3) 0.1199(5) 0.050(6) Uani 1 1 d .
O8 O 0.3805(8) 1.214(3) 0.1232(5) 0.048(6) Uani 1 1 d .
O9 O 0.2747(12) 1.546(4) 0.1209(6) 0.081(8) Uani 1 1 d U
H9A H 0.2461 1.5265 0.1215 0.121 Uiso 1 1 d R
H9B H 0.2809 1.6015 0.1376 0.121 Uiso 1 1 d R

loop_
_atom_site_aniso_label
_atom_site_aniso_U_11
_atom_site_aniso_U_22
_atom_site_aniso_U_33
_atom_site_aniso_U_23
_atom_site_aniso_U_13
_atom_site_aniso_U_12
C1 0.060(19) 0.035(15) 0.021(13) -0.001(12) 0.000(13) 0.003(14)
C2 0.054(19) 0.033(15) 0.029(15) -0.002(12) 0.000(14) -0.009(14)
C3 0.037(16) 0.043(17) 0.032(15) -0.009(13) 0.003(13) -0.009(13)
C4 0.047(18) 0.039(16) 0.022(14) -0.008(12) 0.001(13) -0.004(14)
C5 0.036(18) 0.042(18) 0.043(18) -0.010(14) -0.001(12) 0.006(14)
C6 0.032(15) 0.036(15) 0.028(14) -0.005(12) 0.001(12) 0.005(12)
C7 0.037(16) 0.045(17) 0.034(16) -0.005(14) -0.002(13) 0.009(14)
C8 0.040(16) 0.036(15) 0.031(14) -0.004(13) 0.004(13) 0.003(13)
C9 0.046(17) 0.036(15) 0.017(12) -0.001(12) -0.006(12) 0.003(13)
C10 0.043(17) 0.039(16) 0.025(14) -0.003(12) 0.001(12) 0.000(13)
C11 0.038(16) 0.047(17) 0.027(14) 0.001(13) 0.000(12) -0.003(14)
C12 0.045(18) 0.053(19) 0.033(15) 0.005(14) 0.005(14) 0.006(16)
C13 0.042(18) 0.056(19) 0.045(18) 0.003(16) 0.007(15) 0.005(16)
C14 0.037(17) 0.044(17) 0.039(17) 0.000(13) 0.003(13) 0.004(14)
C15 0.039(17) 0.034(15) 0.046(18) 0.004(13) -0.001(13) 0.004(14)
C16 0.038(17) 0.042(17) 0.040(17) 0.004(14) -0.011(13) 0.002(14)
C17 0.043(18) 0.054(19) 0.046(18) 0.002(15) -0.011(15) 0.006(16)
C18 0.048(19) 0.053(18) 0.033(16) 0.008(15) -0.012(14) 0.006(16)
C19 0.041(17) 0.050(18) 0.032(15) 0.000(14) -0.003(13) 0.006(15)
C20 0.042(17) 0.040(16) 0.024(14) -0.002(12) -0.001(12) 0.006(13)
C21 0.054(19) 0.052(19) 0.028(15) -0.005(14) -0.002(13) 0.009(16)
C22 0.15(4) 0.09(3) 0.04(2) 0.02(2) 0.03(2) 0.08(3)
C23 0.12(3) 0.10(3) 0.025(17) 0.002(19) 0.017(19) 0.05(3)
C24 0.039(17) 0.047(18) 0.036(17) -0.003(14) 0.001(13) 0.001(14)
C25 0.08(2) 0.042(18) 0.034(17) 0.001(15) 0.010(15) 0.004(17)
C26 0.11(3) 0.036(18) 0.035(19) -0.004(14) 0.022(18) -0.002(18)
C27 0.036(18) 0.041(17) 0.046(18) -0.003(14) 0.003(13) -0.002(14)
C28 0.05(2) 0.06(2) 0.07(3) -0.01(2) 0.019(19) -0.004(19)
C29 0.05(2) 0.06(2) 0.12(4) -0.02(3) 0.03(3) 0.00(2)
C30 0.05(2) 0.04(2) 0.16(5) 0.00(3) 0.00(3) 0.001(19)
C31 0.04(2) 0.07(2) 0.09(3) 0.00(2) -0.01(2) -0.002(19)
C32 0.04(2) 0.06(2) 0.07(2) -0.003(19) -0.007(17) 0.000(17)
C33 0.05(3) 0.05(3) 0.22(8) -0.01(4) 0.02(4) 0.00(3)
C34 0.043(19) 0.044(18) 0.048(19) 0.001(14) -0.002(14) 0.002(16)
C35 0.04(2) 0.035(19) 0.16(4) 0.00(2) 0.00(2) 0.004(16)
C36 0.05(2) 0.037(19) 0.13(4) 0.00(2) 0.00(2) -0.003(17)
C37 0.036(18) 0.044(18) 0.05(2) 0.009(14) 0.000(14) -0.004(15)
C38 0.04(2) 0.04(2) 0.12(4) -0.01(2) -0.01(2) 0.008(17)
C39 0.05(2) 0.038(19) 0.13(4) -0.02(2) -0.01(2) 0.001(17)
C40 0.039(17) 0.049(19) 0.032(15) -0.004(13) 0.000(12) -0.001(14)
C41 0.11(3) 0.08(3) 0.033(18) 0.011(18) -0.017(19) -0.05(2)
C42 0.10(3) 0.09(3) 0.025(17) 0.005(17) -0.012(18) -0.05(3)
C43 0.036(16) 0.043(16) 0.030(15) -0.003(13) -0.004(12) 0.004(13)
C44 0.06(2) 0.038(16) 0.035(17) 0.001(14) -0.011(14) -0.002(14)
C45 0.07(2) 0.045(19) 0.032(17) -0.008(15) -0.015(15) -0.003(16)
C46 0.043(17) 0.047(18) 0.024(15) -0.005(14) 0.004(13) -0.002(15)
C47 0.036(16) 0.048(19) 0.030(16) 0.000(14) -0.003(13) -0.002(14)
C48 0.045(19) 0.036(18) 0.041(18) -0.006(13) -0.005(13) -0.005(16)
Cd1 0.0346(15) 0.0416(15) 0.0268(14) -0.0008(8) -0.0014(8) 0.0016(9)
Co2 0.044(3) 0.049(3) 0.043(3) 0.002(2) -0.001(2) 0.002(2)
N1 0.045(14) 0.035(12) 0.023(11) -0.006(10) 0.004(10) 0.000(11)
N2 0.040(14) 0.040(14) 0.032(13) -0.005(10) -0.003(11) 0.007(11)
N3 0.044(15) 0.040(13) 0.029(12) 0.001(11) -0.002(11) 0.000(11)
N4 0.046(15) 0.036(13) 0.026(12) -0.006(10) -0.003(11) -0.002(11)
O1 0.06(2) 0.053(18) 0.31(7) -0.01(3) 0.06(3) -0.001(15)
O2 0.05(2) 0.13(4) 0.30(7) -0.02(4) -0.06(3) 0.01(2)
O3 0.070(16) 0.079(16) 0.027(11) 0.007(11) -0.009(11) -0.024(14)
O4 0.069(16) 0.054(14) 0.035(12) 0.008(11) -0.003(10) -0.007(12)
O5 0.068(16) 0.10(2) 0.025(11) -0.009(12) 0.012(11) -0.038(15)
O6 0.077(17) 0.043(13) 0.031(12) -0.005(10) -0.004(10) 0.001(12)
O7 0.039(12) 0.046(13) 0.063(14) 0.000(10) -0.005(10) 0.001(11)
O8 0.035(12) 0.042(13) 0.067(15) -0.007(10) -0.002(9) 0.001(11)
O9 0.084(11) 0.085(11) 0.074(11) -0.001(8) 0.001(8) 0.014(8)

loop_
_atom_type_symbol
_atom_type_description
_atom_type_scat_dispersion_real
_atom_type_scat_dispersion_imag
_atom_type_scat_source
C C 0.0181 0.0091 'International Tables Vol C Tables 4.2.6.8 and 6.1.1.4'
H H 0.0000 0.0000 'International Tables Vol C Tables 4.2.6.8 and 6.1.1.4'
Cd Cd 0.1185 4.6533 'International Tables Vol C Tables 4.2.6.8 and 6.1.1.4'
Co Co -2.3653 3.6143 'International Tables Vol C Tables 4.2.6.8 and 6.1.1.4'
N N 0.0311 0.0180 'International Tables Vol C Tables 4.2.6.8 and 6.1.1.4'
O O 0.0492 0.0322 'International Tables Vol C Tables 4.2.6.8 and 6.1.1.4'

loop_
_geom_angle_atom_site_label_1
_geom_angle_atom_site_label_2
_geom_angle_atom_site_label_3
_geom_angle
_geom_angle_site_symmetry_1
_geom_angle_site_symmetry_3
C20 C1 C2 126(3) . .
C20 C1 N4 125(3) . .
N4 C1 C2 109(3) . .
C3 C2 C1 109(3) . .
C2 C3 C4 106(3) . .
C5 C4 C3 125(3) . .
N4 C4 C3 111(3) . .
N4 C4 C5 124(3) . .
C4 C5 C6 122(3) . .
C4 C5 C27 119(3) . .
C6 C5 C27 118(3) . .
C5 C6 C7 125(3) . .
N1 C6 C5 124(3) . .
N1 C6 C7 111(2) . .
C8 C7 C6 106(3) . .
C7 C8 C9 107(3) . .
C10 C9 C8 124(2) . .
N1 C9 C8 109(2) . .
N1 C9 C10 127(3) . .
C9 C10 C40 120(3) . .
C11 C10 C9 121(3) . .
C11 C10 C40 119(3) . .
C10 C11 C12 124(3) . .
N2 C11 C10 126(3) . .
N2 C11 C12 109(3) . .
C13 C12 C11 108(3) . .
C12 C13 C14 106(3) . .
C15 C14 C13 124(3) . .
N2 C14 C13 111(3) . .
N2 C14 C15 125(3) . .
C14 C15 C34 118(3) . .
C16 C15 C14 123(3) . .
C16 C15 C34 119(2) . .
C15 C16 C17 125(3) . .
N3 C16 C15 125(3) . .
N3 C16 C17 110(3) . .
C18 C17 C16 107(3) . .
C17 C18 C19 107(3) . .
C20 C19 C18 124(3) . .
N3 C19 C18 110(3) . .
N3 C19 C20 126(3) . .
C1 C20 C19 122(3) . .
C1 C20 C21 122(3) . .
C19 C20 C21 116(3) . .
C22 C21 C20 121(3) . .
C26 C21 C20 124(3) . .
C26 C21 C22 115(3) . .
C23 C22 C21 122(4) . .
C24 C23 C22 123(3) . .
C23 C24 C25 117(3) . .
C23 C24 C47 123(3) . 8_576
C25 C24 C47 121(3) . 8_576
C26 C25 C24 121(3) . .
C25 C26 C21 123(3) . .
C28 C27 C5 122(3) . .
C32 C27 C5 121(3) . .
C32 C27 C28 117(4) . .
C27 C28 C29 121(4) . .
C28 C29 C30 122(4) . .
C29 C30 C33 121(5) . .
C31 C30 C29 117(4) . .
C31 C30 C33 122(5) . .
C30 C31 C32 121(4) . .
C27 C32 C31 122(4) . .
O1 C33 C30 120(7) . .
O1 C33 O2 123(5) . .
O2 C33 C30 117(7) . .
C35 C34 C15 119.2(18) . .
C35 C34 C39 120.0 . .
C39 C34 C15 120.8(18) . .
C34 C35 C36 120.0 . .
C35 C36 C37 120.0 . .
C36 C37 C48 121.0(18) . 4_645
C38 C37 C36 120.0 . .
C38 C37 C48 118.9(18) . 4_645
C37 C38 C39 120.0 . .
C38 C39 C34 120.0 . .
C41 C40 C10 119(3) . .
C45 C40 C10 124(3) . .
C45 C40 C41 117(3) . .
C42 C41 C40 121(3) . .
C41 C42 C43 121(3) . .
C42 C43 C46 122(3) . .
C44 C43 C42 117(3) . .
C44 C43 C46 121(3) . .
C43 C44 C45 122(3) . .
C40 C45 C44 121(3) . .
C43 C46 Cd1 170(2) . .
O3 C46 C43 119(3) . .
O3 C46 Cd1 58.7(15) . .
O3 C46 O4 121(3) . .
O4 C46 C43 120(3) . .
O4 C46 Cd1 63.1(15) . .
C24 C47 Cd1 169(2) 8_575 .
O5 C47 C24 119(3) . 8_575
O5 C47 Cd1 56.4(15) . .
O6 C47 C24 120(3) . 8_575
O6 C47 Cd1 65.7(16) . .
O6 C47 O5 121(3) . .
C37 C48 Cd1 180(10) 4_655 .
O7 C48 C37 119(8) . 4_655
O7 C48 Cd1 61.1(17) . .
O8 C48 C37 120(8) . 4_655
O8 C48 Cd1 60.5(18) . .
O8 C48 O7 122(3) . .
C46 Cd1 C47 139.5(10) . .
C48 Cd1 C46 99.5(9) . .
C48 Cd1 C47 98.4(9) . .
O3 Cd1 C46 27.1(9) . .
O3 Cd1 C47 112.6(8) . .
O3 Cd1 C48 113.6(9) . .
O3 Cd1 O4 54.1(8) . .
O3 Cd1 O6 139.3(8) . .
O3 Cd1 O7 131.0(8) . .
O4 Cd1 C46 27.2(9) . .
O4 Cd1 C47 166.7(9) . .
O4 Cd1 C48 87.3(8) . .
O4 Cd1 O6 166.5(8) . .
O5 Cd1 C46 113.0(8) . .
O5 Cd1 C47 26.8(9) . .
O5 Cd1 C48 113.1(9) . .
O5 Cd1 O3 85.9(9) . .
O5 Cd1 O4 140.0(8) . .
O5 Cd1 O6 53.3(8) . .
O5 Cd1 O7 128.4(8) . .
O5 Cd1 O8 94.6(9) . .
O6 Cd1 C46 166.3(8) . .
O6 Cd1 C47 26.8(8) . .
O6 Cd1 C48 86.9(8) . .
O7 Cd1 C46 107.9(8) . .
O7 Cd1 C47 104.9(8) . .
O7 Cd1 C48 28.0(9) . .
O7 Cd1 O4 85.8(8) . .
O7 Cd1 O6 83.4(8) . .
O8 Cd1 C46 89.1(8) . .
O8 Cd1 C47 90.4(8) . .
O8 Cd1 C48 27.5(9) . .
O8 Cd1 O3 93.2(9) . .
O8 Cd1 O4 89.2(8) . .
O8 Cd1 O6 91.3(7) . .
O8 Cd1 O7 55.5(8) . .
O9 Cd1 C46 98.4(9) . .
O9 Cd1 C47 100.1(10) . .
O9 Cd1 C48 125.5(12) . .
O9 Cd1 O3 105.3(10) . .
O9 Cd1 O4 86.0(9) . .
O9 Cd1 O5 106.1(11) . .
O9 Cd1 O6 87.5(8) . .
O9 Cd1 O7 97.5(11) . .
O9 Cd1 O8 153.0(11) . .
N2 Co2 N1 90.3(10) . .
N3 Co2 N1 173.6(10) . .
N3 Co2 N2 90.1(11) . .
N3 Co2 N4 91.2(10) . .
N4 Co2 N1 89.1(11) . .
N4 Co2 N2 173.9(10) . .
C6 N1 Co2 127.5(19) . .
C9 N1 C6 106(2) . .
C9 N1 Co2 126(2) . .
C11 N2 Co2 126(2) . .
C14 N2 C11 106(2) . .
C14 N2 Co2 127(2) . .
C16 N3 C19 106(2) . .
C16 N3 Co2 127(2) . .
C19 N3 Co2 126(2) . .
C1 N4 Co2 126(2) . .
C4 N4 C1 105(2) . .
C4 N4 Co2 128.4(19) . .
C46 O3 Cd1 94.3(19) . .
C46 O4 Cd1 89.7(17) . .
C47 O5 Cd1 96.8(19) . .
C47 O6 Cd1 87.5(18) . .
C48 O7 Cd1 90.9(19) . .
C48 O8 Cd1 92(2) . .

loop_
_geom_bond_atom_site_label_1
_geom_bond_atom_site_label_2
_geom_bond_distance
_geom_bond_site_symmetry_2
C1 C2 1.43(4) .
C1 C20 1.38(4) .
C1 N4 1.39(4) .
C2 C3 1.34(4) .
C3 C4 1.44(4) .
C4 C5 1.40(4) .
C4 N4 1.39(4) .
C5 C6 1.40(5) .
C5 C27 1.50(5) .
C6 C7 1.44(4) .
C6 N1 1.37(4) .
C7 C8 1.34(4) .
C8 C9 1.45(4) .
C9 C10 1.39(4) .
C9 N1 1.37(3) .
C10 C11 1.39(4) .
C10 C40 1.49(4) .
C11 C12 1.46(4) .
C11 N2 1.37(4) .
C12 C13 1.33(4) .
C13 C14 1.45(4) .
C14 C15 1.39(4) .
C14 N2 1.36(4) .
C15 C16 1.39(4) .
C15 C34 1.50(4) .
C16 C17 1.45(4) .
C16 N3 1.37(4) .
C17 C18 1.33(5) .
C18 C19 1.45(4) .
C19 C20 1.40(4) .
C19 N3 1.37(4) .
C20 C21 1.46(4) .
C21 C22 1.40(5) .
C21 C26 1.40(5) .
C22 C23 1.37(5) .
C23 C24 1.36(5) .
C24 C25 1.38(4) .
C24 C47 1.49(4) 8_576
C25 C26 1.37(5) .
C27 C28 1.38(5) .
C27 C32 1.36(5) .
C28 C29 1.38(6) .
C29 C30 1.39(7) .
C30 C31 1.35(6) .
C30 C33 1.48(6) .
C31 C32 1.40(5) .
C33 O1 1.25(8) .
C33 O2 1.26(9) .
C34 C35 1.3900 .
C34 C39 1.3900 .
C35 C36 1.3900 .
C36 C37 1.3900 .
C37 C38 1.3900 .
C37 C48 1.52(4) 4_645
C38 C39 1.3900 .
C40 C41 1.39(4) .
C40 C45 1.37(5) .
C41 C42 1.37(5) .
C42 C43 1.38(5) .
C43 C44 1.37(4) .
C43 C46 1.48(4) .
C44 C45 1.38(5) .
C46 Cd1 2.74(3) .
C46 O3 1.25(4) .
C46 O4 1.25(4) .
C47 C24 1.49(4) 8_575
C47 Cd1 2.74(3) .
C47 O5 1.25(4) .
C47 O6 1.24(4) .
C48 C37 1.52(15) 4_655
C48 Cd1 2.69(4) .
C48 O7 1.26(4) .
C48 O8 1.24(4) .
Cd1 O3 2.35(2) .
Cd1 O4 2.44(2) .
Cd1 O5 2.30(2) .
Cd1 O6 2.50(2) .
Cd1 O7 2.35(2) .
Cd1 O8 2.34(2) .
Cd1 O9 2.21(3) .
Co2 N1 1.98(2) .
Co2 N2 1.97(3) .
Co2 N3 1.95(2) .
Co2 N4 1.96(2) .
